data_7050653
loop_
_publ_author_name
'Aucott, Stephen M.'
'Bhattacharyya, Pravat'
'Milton, Heather L.'
'Slawin, Alexandra M. Z.'
'Woollins, J. Derek'

_publ_section_title
;
 N-Metallation of MS2N2 rings. X-ray crystal structures of
 [(?5-C5Me5)Ir(S2N2)Au(PPh3)][ClO4],
 [{(?5-C5Me5)Ir(S2N2)Au}2(&#xFFFD;2-dppm)][ClO4]2 and [Au(dppeS-P)Cl]2
;
_journal_issue 10
_journal_name_full 'New Journal of Chemistry'
_journal_page_first 1466
_journal_paper_doi 10.1039/b306847a
_journal_volume 27
_journal_year 2003
_chemical_formula_moiety 'C35 H32 Au2 Cl2 Co2 N4 O8 P2 S4'
_chemical_formula_sum 'C35 H32 Au2 Cl2 Co2 N4 O8 P2 S4'
_chemical_formula_weight 1409.52
_chemical_melting_point ?
_chemical_name_systematic
;
[{(h5-C5H5)Co(S2N2)Au}2(m2-dppm)][ClO4]2
;
_space_group_IT_number 14
_symmetry_cell_setting monoclinic
_symmetry_space_group_name_Hall '-P 2yn'
_symmetry_space_group_name_H-M 'P 1 21/n 1'
_atom_sites_solution_hydrogens geom
_atom_sites_solution_primary direct
_atom_sites_solution_secondary difmap
_audit_creation_method SHELXL-97
_cell_angle_alpha 90.00
_cell_angle_beta 96.373(2)
_cell_angle_gamma 90.00
_cell_formula_units_Z 4
_cell_length_a 14.6124(17)
_cell_length_b 12.5497(14)
_cell_length_c 24.402(3)
_cell_measurement_reflns_used 61
_cell_measurement_temperature 125(2)
_cell_measurement_theta_max 168
_cell_measurement_theta_min 12
_cell_volume 4447.2(9)
_computing_cell_refinement 'Bruker SMART'
_computing_data_collection 'Bruker SMART'
_computing_data_reduction 'Bruker SHELXTL'
_computing_molecular_graphics 'Bruker SHELXTL'
_computing_publication_material 'Bruker SHELXTL'
_computing_structure_refinement 'SHELXL-97 (Sheldrick, 1997)'
_computing_structure_solution 'SHELXS-97 (Sheldrick, 1990)'
_diffrn_ambient_temperature 125(2)
_diffrn_detector_area_resol_mean 0.9
_diffrn_measured_fraction_theta_full 0.989
_diffrn_measured_fraction_theta_max 0.989
_diffrn_measurement_device_type 'CCD area detector'
_diffrn_measurement_method 'phi and omega scans'
_diffrn_radiation_monochromator graphite
_diffrn_radiation_source 'fine-focus sealed tube'
_diffrn_radiation_type MoK\a
_diffrn_radiation_wavelength 0.71073
_diffrn_reflns_av_R_equivalents 0.0768
_diffrn_reflns_av_sigmaI/netI 0.0822
_diffrn_reflns_limit_h_max 16
_diffrn_reflns_limit_h_min -11
_diffrn_reflns_limit_k_max 13
_diffrn_reflns_limit_k_min -13
_diffrn_reflns_limit_l_max 27
_diffrn_reflns_limit_l_min -26
_diffrn_reflns_number 18831
_diffrn_reflns_theta_full 23.31
_diffrn_reflns_theta_max 23.31
_diffrn_reflns_theta_min 1.55
_diffrn_standards_decay_% -
_diffrn_standards_interval_count -
_diffrn_standards_interval_time -
_diffrn_standards_number -
_exptl_absorpt_coefficient_mu 7.743
_exptl_absorpt_correction_T_max 1.00000
_exptl_absorpt_correction_T_min 0.781946
_exptl_absorpt_correction_type multi-scan
_exptl_absorpt_process_details -
_exptl_crystal_colour 'dark brown'
_exptl_crystal_density_diffrn 2.105
_exptl_crystal_density_meas ?
_exptl_crystal_density_method 'not measured'
_exptl_crystal_description prism
_exptl_crystal_F_000 2696
_exptl_crystal_size_max 0.15
_exptl_crystal_size_mid 0.15
_exptl_crystal_size_min 0.1
_refine_diff_density_max 1.973
_refine_diff_density_min -1.445
_refine_diff_density_rms 0.217
_refine_ls_extinction_coef -
_refine_ls_extinction_method none
_refine_ls_goodness_of_fit_ref 1.004
_refine_ls_hydrogen_treatment mixed
_refine_ls_matrix_type full
_refine_ls_number_parameters 532
_refine_ls_number_reflns 6345
_refine_ls_number_restraints 0
_refine_ls_restrained_S_all 1.004
_refine_ls_R_factor_all 0.0916
_refine_ls_R_factor_gt 0.0448
_refine_ls_shift/su_max 0.001
_refine_ls_shift/su_mean 0.000
_refine_ls_structure_factor_coef Fsqd
_refine_ls_weighting_details 'calc w=1/[\s^2^(Fo^2^)+(0.0578P)^2^+0.0000P] where P=(Fo^2^+2Fc^2^)/3'
_refine_ls_weighting_scheme calc
_refine_ls_wR_factor_gt 0.0942
_refine_ls_wR_factor_ref 0.1135
_reflns_number_gt 4182
_reflns_number_total 6345
_reflns_threshold_expression >2sigma(I)
_cod_data_source_file b306847a.txt
_cod_data_source_block 4
_cod_depositor_comments
;
The following automatic conversions were performed:
'_symmetry_cell_setting' value 'Monoclinic' changed to 'monoclinic'
according to '/home/adriana/struct/CIF-dictionaries/cif_core.dic'
dictionary named 'cif_core.dic' version 2.4.1 from 2010-06-29.

Automatic conversion script
Id: cif_fix_enum 1555 2011-01-17 13:19:09Z saulius 

The following automatic conversions were performed:

'_chemical_melting_point' value '-' was changed to '?' - the value is
undefined or not given.

Automatic conversion script
Id: cif_fix_values 1569 2011-02-09 13:29:24Z adriana 

The following automatic conversions were performed:

'_exptl_crystal_density_meas' value '-' was changed to '?' - the
value is perceived as not measured.

Automatic conversion script
Id: cif_fix_values 3008 2015-01-20 13:52:24Z robertas 
;
_cod_original_cell_volume 4447.3(9)
_cod_original_sg_symbol_H-M P2(1)/n
_cod_database_code 7050653

loop_
_symmetry_equiv_pos_as_xyz
'x, y, z'
'-x+1/2, y+1/2, -z+1/2'
'-x, -y, -z'
'x-1/2, -y-1/2, z-1/2'

loop_
_atom_site_label
_atom_site_type_symbol
_atom_site_fract_x
_atom_site_fract_y
_atom_site_fract_z
_atom_site_U_iso_or_equiv
_atom_site_adp_type
_atom_site_occupancy
_atom_site_symmetry_multiplicity
_atom_site_calc_flag
_atom_site_refinement_flags
_atom_site_disorder_assembly
_atom_site_disorder_group
Au1 Au 1.02045(3) 0.17385(4) 0.10019(2) 0.02176(15) Uani 1 1 d . . .
P1 P 1.1161(2) 0.2925(2) 0.14565(14) 0.0215(8) Uani 1 1 d . . .
Co1 Co 0.83303(12) 0.10643(13) 0.00619(7) 0.0262(4) Uani 1 1 d . . .
N1 N 0.9304(6) 0.0697(7) 0.0558(4) 0.021(2) Uani 1 1 d . . .
S1 S 0.9538(2) -0.0521(3) 0.06705(14) 0.0277(8) Uani 1 1 d . . .
C1 C 1.0734(8) 0.4262(9) 0.1358(5) 0.022(3) Uani 1 1 d . . .
Cl1 Cl 0.8325(2) 0.0332(2) -0.19266(14) 0.0303(8) Uani 1 1 d . . .
O1 O 0.8142(10) -0.0051(9) -0.1401(5) 0.085(4) Uani 1 1 d . . .
S2 S 0.8003(3) -0.0540(3) -0.00650(16) 0.0396(10) Uani 1 1 d . . .
N2 N 0.8791(8) -0.1233(8) 0.0322(5) 0.034(3) Uani 1 1 d . . .
C2 C 0.9952(8) 0.4488(11) 0.0987(5) 0.027(3) Uani 1 1 d . . .
H2A H 0.9622 0.3916 0.0803 0.032 Uiso 1 1 calc R . .
Cl2 Cl 0.7996(3) -0.0129(4) 0.38831(17) 0.0512(11) Uani 1 1 d . . .
O2 O 0.7654(8) -0.0123(9) -0.2304(6) 0.079(4) Uani 1 1 d . . .
Au3 Au 0.91819(3) 0.15862(4) 0.20962(2) 0.02120(15) Uani 1 1 d . . .
P3 P 1.0349(2) 0.2514(3) 0.25492(14) 0.0210(8) Uani 1 1 d . . .
Co3 Co 0.79149(12) -0.07339(13) 0.18012(7) 0.0237(4) Uani 1 1 d . . .
N3 N 0.8053(6) 0.0695(8) 0.1744(4) 0.024(3) Uani 1 1 d . . .
S3 S 0.7329(2) 0.1393(2) 0.13808(14) 0.0269(8) Uani 1 1 d . . .
C3 C 0.9661(11) 0.5475(11) 0.0886(6) 0.040(4) Uani 1 1 d . . .
H3A H 0.9149 0.5592 0.0617 0.049 Uiso 1 1 calc R . .
O3 O 0.8217(8) 0.1461(7) -0.1952(4) 0.058(3) Uani 1 1 d . . .
S4 S 0.6730(2) -0.0643(3) 0.12403(15) 0.0331(9) Uani 1 1 d . . .
N4 N 0.6586(7) 0.0628(8) 0.1087(4) 0.030(3) Uani 1 1 d . . .
C4 C 1.0078(10) 0.6335(11) 0.1160(6) 0.040(4) Uani 1 1 d . . .
H4A H 0.9863 0.7040 0.1083 0.048 Uiso 1 1 calc R . .
O4 O 0.9189(8) -0.0007(9) -0.2072(7) 0.095(5) Uani 1 1 d . . .
C5 C 1.0805(10) 0.6145(10) 0.1543(6) 0.037(4) Uani 1 1 d . . .
H5A H 1.1092 0.6727 0.1743 0.044 Uiso 1 1 calc R . .
O5 O 0.7793(14) 0.052(2) 0.4297(10) 0.248(16) Uani 1 1 d . . .
C6 C 1.1137(10) 0.5131(10) 0.1649(6) 0.037(4) Uani 1 1 d . . .
H6A H 1.1644 0.5021 0.1922 0.045 Uiso 1 1 calc R . .
O6 O 0.8754(10) -0.0685(16) 0.4088(11) 0.218(14) Uani 1 1 d . . .
C7 C 1.2282(9) 0.3005(9) 0.1221(6) 0.025(3) Uani 1 1 d . . .
O7 O 0.8158(11) 0.0478(11) 0.3436(6) 0.117(6) Uani 1 1 d . . .
C8 C 1.2351(9) 0.3055(10) 0.0666(6) 0.035(4) Uani 1 1 d . . .
H8A H 1.1801 0.3006 0.0421 0.042 Uiso 1 1 calc R . .
O8 O 0.7221(6) -0.0828(7) 0.3724(4) 0.042(3) Uani 1 1 d . . .
C9 C 1.3168(10) 0.3172(10) 0.0443(6) 0.037(4) Uani 1 1 d . . .
H9A H 1.3187 0.3177 0.0055 0.044 Uiso 1 1 calc R . .
C10 C 1.3977(10) 0.3285(10) 0.0810(6) 0.035(4) Uani 1 1 d . . .
H10A H 1.4551 0.3389 0.0669 0.042 Uiso 1 1 calc R . .
C11 C 1.3946(9) 0.3247(10) 0.1366(7) 0.037(4) Uani 1 1 d . . .
H11A H 1.4497 0.3308 0.1610 0.044 Uiso 1 1 calc R . .
C12 C 1.3091(9) 0.3115(10) 0.1582(6) 0.030(3) Uani 1 1 d . . .
H12A H 1.3067 0.3101 0.1969 0.036 Uiso 1 1 calc R . .
C13 C 1.1385(8) 0.2640(9) 0.2191(5) 0.019(3) Uani 1 1 d . . .
H13A H 1.1775 0.3217 0.2369 0.023 Uiso 1 1 calc R . .
H13B H 1.1740 0.1968 0.2240 0.023 Uiso 1 1 calc R . .
C14 C 1.0700(8) 0.1935(9) 0.3216(5) 0.022(3) Uani 1 1 d . . .
C15 C 1.1544(9) 0.1463(10) 0.3367(6) 0.032(3) Uani 1 1 d . . .
H15A H 1.1995 0.1443 0.3116 0.038 Uiso 1 1 calc R . .
C16 C 1.1728(11) 0.1016(11) 0.3890(6) 0.040(4) Uani 1 1 d . . .
H16A H 1.2314 0.0703 0.3992 0.048 Uiso 1 1 calc R . .
C17 C 1.1099(10) 0.1015(10) 0.4255(5) 0.031(3) Uani 1 1 d . . .
H17A H 1.1242 0.0691 0.4606 0.037 Uiso 1 1 calc R . .
C18 C 1.0256(10) 0.1480(12) 0.4121(6) 0.046(4) Uani 1 1 d . . .
H18A H 0.9812 0.1494 0.4377 0.056 Uiso 1 1 calc R . .
C19 C 1.0067(10) 0.1933(13) 0.3601(6) 0.050(4) Uani 1 1 d . . .
H19A H 0.9482 0.2253 0.3504 0.060 Uiso 1 1 calc R . .
C20 C 1.0048(8) 0.3875(9) 0.2676(5) 0.021(3) Uani 1 1 d . . .
C21 C 0.9301(8) 0.4335(10) 0.2363(5) 0.024(3) Uani 1 1 d . . .
H21A H 0.8934 0.3920 0.2098 0.029 Uiso 1 1 calc R . .
C22 C 0.9088(8) 0.5404(10) 0.2437(6) 0.030(3) Uani 1 1 d . . .
H22A H 0.8574 0.5719 0.2225 0.036 Uiso 1 1 calc R . .
C23 C 0.9635(10) 0.6006(11) 0.2826(6) 0.038(4) Uani 1 1 d . . .
H23A H 0.9495 0.6736 0.2879 0.046 Uiso 1 1 calc R . .
C24 C 1.0380(10) 0.5543(11) 0.3135(6) 0.038(4) Uani 1 1 d . . .
H24A H 1.0751 0.5956 0.3399 0.046 Uiso 1 1 calc R . .
C25 C 1.0592(8) 0.4473(10) 0.3060(6) 0.028(3) Uani 1 1 d . . .
H25A H 1.1106 0.4158 0.3272 0.034 Uiso 1 1 calc R . .
C26 C 0.7381(11) 0.1635(12) -0.0536(7) 0.050(4) Uani 1 1 d . . .
H26A H 0.6960 0.1193 -0.0795 0.060 Uiso 1 1 calc R . .
C27 C 0.8253(10) 0.1991(9) -0.0631(5) 0.032(4) Uani 1 1 d . . .
H27A H 0.8566 0.1849 -0.0968 0.038 Uiso 1 1 calc R . .
C28 C 0.8606(11) 0.2620(10) -0.0169(6) 0.034(4) Uani 1 1 d . . .
H28A H 0.9226 0.2966 -0.0121 0.041 Uiso 1 1 calc R . .
C29 C 0.7961(11) 0.2666(10) 0.0209(6) 0.038(4) Uani 1 1 d . . .
H29A H 0.8033 0.3044 0.0572 0.046 Uiso 1 1 calc R . .
C30 C 0.7183(10) 0.2020(11) -0.0012(6) 0.039(4) Uani 1 1 d . . .
H30A H 0.6603 0.1897 0.0162 0.047 Uiso 1 1 calc R . .
C31 C 0.7740(9) -0.2222(10) 0.2102(6) 0.034(4) Uani 1 1 d . . .
H31A H 0.7149 -0.2631 0.2054 0.041 Uiso 1 1 calc R . .
C32 C 0.8394(9) -0.2248(10) 0.1744(6) 0.034(4) Uani 1 1 d . . .
H32A H 0.8368 -0.2684 0.1400 0.041 Uiso 1 1 calc R . .
C33 C 0.9129(9) -0.1593(10) 0.1958(6) 0.032(3) Uani 1 1 d . . .
H33A H 0.9707 -0.1465 0.1783 0.039 Uiso 1 1 calc R . .
C34 C 0.8913(10) -0.1136(10) 0.2462(5) 0.030(3) Uani 1 1 d . . .
H34A H 0.9302 -0.0633 0.2706 0.036 Uiso 1 1 calc R . .
C35 C 0.8004(9) -0.1527(10) 0.2542(6) 0.029(3) Uani 1 1 d . . .
H35A H 0.7651 -0.1366 0.2861 0.035 Uiso 1 1 calc R . .

loop_
_atom_site_aniso_label
_atom_site_aniso_U_11
_atom_site_aniso_U_22
_atom_site_aniso_U_33
_atom_site_aniso_U_23
_atom_site_aniso_U_13
_atom_site_aniso_U_12
Au1 0.0218(3) 0.0175(3) 0.0249(3) -0.0002(2) -0.0019(2) -0.0026(2)
P1 0.0200(19) 0.0158(17) 0.028(2) -0.0011(15) 0.0000(15) 0.0003(14)
Co1 0.0314(11) 0.0210(10) 0.0245(11) 0.0013(8) -0.0041(8) -0.0035(8)
N1 0.022(6) 0.023(6) 0.016(6) 0.001(4) -0.008(4) -0.010(5)
S1 0.031(2) 0.0208(18) 0.031(2) -0.0001(15) 0.0012(16) 0.0013(16)
C1 0.026(8) 0.010(7) 0.032(8) -0.001(6) 0.010(6) -0.001(6)
Cl1 0.032(2) 0.0213(18) 0.034(2) -0.0045(15) -0.0099(16) 0.0059(15)
O1 0.159(14) 0.046(7) 0.055(9) 0.015(6) 0.038(8) 0.023(8)
S2 0.045(2) 0.025(2) 0.046(3) -0.0031(17) -0.0075(19) -0.0125(18)
N2 0.039(7) 0.025(6) 0.039(8) -0.002(5) 0.005(6) 0.001(5)
C2 0.008(7) 0.031(8) 0.040(9) 0.004(7) -0.005(6) 0.011(6)
Cl2 0.034(2) 0.074(3) 0.043(3) 0.007(2) -0.0069(18) -0.006(2)
O2 0.050(8) 0.070(8) 0.110(11) -0.038(8) -0.025(7) -0.003(7)
Au3 0.0170(3) 0.0186(3) 0.0271(3) -0.0006(2) -0.0011(2) -0.0010(2)
P3 0.0209(19) 0.0165(18) 0.025(2) -0.0021(14) -0.0020(15) 0.0006(15)
Co3 0.0236(10) 0.0174(9) 0.0297(11) 0.0011(8) 0.0007(8) -0.0010(8)
N3 0.014(6) 0.023(6) 0.033(7) 0.008(5) -0.009(5) -0.001(5)
S3 0.0235(19) 0.0240(19) 0.032(2) 0.0046(15) -0.0033(15) -0.0006(15)
C3 0.057(11) 0.030(9) 0.031(9) -0.002(7) -0.007(8) -0.010(8)
O3 0.113(10) 0.017(5) 0.042(7) -0.006(5) -0.005(6) 0.018(6)
S4 0.033(2) 0.0254(19) 0.038(2) 0.0009(16) -0.0047(17) -0.0071(17)
N4 0.041(7) 0.023(6) 0.025(7) 0.000(5) -0.002(5) -0.001(5)
C4 0.042(10) 0.033(9) 0.049(10) 0.024(8) 0.029(8) 0.016(7)
O4 0.046(8) 0.046(7) 0.201(17) -0.004(9) 0.046(9) -0.009(6)
C5 0.038(10) 0.019(8) 0.057(11) 0.005(7) 0.023(8) -0.005(7)
O5 0.17(2) 0.35(3) 0.25(3) -0.26(3) 0.110(19) -0.14(2)
C6 0.037(9) 0.031(9) 0.043(10) 0.006(7) 0.002(7) -0.004(7)
O6 0.062(11) 0.19(2) 0.37(3) 0.19(2) -0.112(16) -0.045(12)
C7 0.023(8) 0.019(7) 0.034(9) -0.012(6) 0.010(6) -0.005(6)
O7 0.168(16) 0.097(11) 0.077(11) 0.039(9) -0.031(10) -0.071(11)
C8 0.027(8) 0.033(9) 0.045(10) -0.014(7) 0.002(7) 0.005(7)
O8 0.037(6) 0.049(6) 0.041(7) 0.008(5) 0.007(5) -0.012(5)
C9 0.040(9) 0.041(9) 0.032(9) 0.001(7) 0.014(7) 0.008(8)
C10 0.032(9) 0.018(7) 0.057(11) -0.001(7) 0.016(8) 0.000(7)
C11 0.022(8) 0.020(7) 0.068(12) 0.002(8) -0.002(7) 0.001(6)
C12 0.022(8) 0.035(8) 0.034(9) -0.004(7) 0.008(6) 0.009(6)
C13 0.017(7) 0.016(7) 0.021(8) -0.001(5) -0.007(5) -0.005(5)
C14 0.023(8) 0.020(7) 0.019(7) 0.005(6) -0.013(6) -0.002(6)
C15 0.034(9) 0.031(8) 0.027(8) -0.008(6) -0.008(6) 0.009(7)
C16 0.058(11) 0.039(9) 0.022(9) 0.003(7) -0.005(8) 0.002(8)
C17 0.040(9) 0.035(8) 0.014(8) 0.000(6) -0.008(7) -0.007(7)
C18 0.039(10) 0.068(12) 0.035(10) 0.010(8) 0.020(8) -0.006(9)
C19 0.023(9) 0.081(13) 0.044(11) 0.004(9) -0.005(7) 0.011(8)
C20 0.025(8) 0.012(7) 0.027(8) 0.001(6) -0.001(6) -0.001(6)
C21 0.004(6) 0.035(8) 0.034(9) -0.005(6) 0.006(6) -0.008(6)
C22 0.014(7) 0.028(8) 0.046(10) 0.010(7) -0.003(6) 0.003(6)
C23 0.044(10) 0.016(7) 0.058(11) 0.009(7) 0.023(8) 0.010(7)
C24 0.039(9) 0.030(8) 0.047(10) -0.007(7) 0.006(8) -0.007(7)
C25 0.016(7) 0.018(7) 0.050(10) 0.001(7) 0.002(6) 0.009(6)
C26 0.057(11) 0.041(9) 0.048(11) 0.005(8) -0.018(8) -0.022(9)
C27 0.063(11) 0.011(7) 0.023(8) 0.005(6) 0.008(7) 0.004(7)
C28 0.057(10) 0.017(7) 0.026(9) -0.011(6) -0.004(7) 0.004(7)
C29 0.068(11) 0.010(7) 0.037(10) -0.005(6) 0.008(8) -0.005(7)
C30 0.038(9) 0.035(9) 0.046(11) 0.017(7) 0.009(8) 0.023(7)
C31 0.023(8) 0.025(8) 0.055(11) 0.010(7) 0.007(7) -0.006(6)
C32 0.028(9) 0.030(8) 0.041(10) -0.004(7) -0.007(7) 0.005(7)
C33 0.019(7) 0.026(8) 0.053(10) 0.007(7) 0.012(7) 0.005(7)
C34 0.049(10) 0.024(7) 0.012(7) 0.006(6) -0.012(6) 0.006(7)
C35 0.022(7) 0.032(8) 0.032(9) 0.016(7) 0.005(6) 0.007(7)

loop_
_atom_type_symbol
_atom_type_description
_atom_type_scat_dispersion_real
_atom_type_scat_dispersion_imag
_atom_type_scat_source
C C 0.0033 0.0016 'International Tables Vol C Tables 4.2.6.8 and 6.1.1.4'
H H 0.0000 0.0000 'International Tables Vol C Tables 4.2.6.8 and 6.1.1.4'
N N 0.0061 0.0033 'International Tables Vol C Tables 4.2.6.8 and 6.1.1.4'
O O 0.0106 0.0060 'International Tables Vol C Tables 4.2.6.8 and 6.1.1.4'
P P 0.1023 0.0942 'International Tables Vol C Tables 4.2.6.8 and 6.1.1.4'
S S 0.1246 0.1234 'International Tables Vol C Tables 4.2.6.8 and 6.1.1.4'
Cl Cl 0.1484 0.1585 'International Tables Vol C Tables 4.2.6.8 and 6.1.1.4'
Co Co 0.3494 0.9721 'International Tables Vol C Tables 4.2.6.8 and 6.1.1.4'
Au Au -2.0133 8.8022 'International Tables Vol C Tables 4.2.6.8 and 6.1.1.4'

loop_
_geom_angle_atom_site_label_1
_geom_angle_atom_site_label_2
_geom_angle_atom_site_label_3
_geom_angle
_geom_angle_site_symmetry_1
_geom_angle_site_symmetry_3
_geom_angle_publ_flag
N1 Au1 P1 177.5(3) . . ?
N1 Au1 Au3 94.0(3) . . ?
P1 Au1 Au3 87.15(9) . . ?
C7 P1 C1 102.7(6) . . ?
C7 P1 C13 104.8(6) . . ?
C1 P1 C13 109.7(6) . . ?
C7 P1 Au1 114.7(4) . . ?
C1 P1 Au1 111.4(4) . . ?
C13 P1 Au1 112.9(4) . . ?
N1 Co1 C26 171.2(5) . . ?
N1 Co1 C27 131.4(5) . . ?
C26 Co1 C27 40.0(6) . . ?
N1 Co1 C30 140.9(5) . . ?
C26 Co1 C30 40.9(6) . . ?
C27 Co1 C30 68.0(6) . . ?
N1 Co1 C28 104.8(5) . . ?
C26 Co1 C28 67.2(6) . . ?
C27 Co1 C28 40.4(5) . . ?
C30 Co1 C28 67.0(6) . . ?
N1 Co1 S2 90.2(3) . . ?
C26 Co1 S2 96.1(4) . . ?
C27 Co1 S2 115.8(4) . . ?
C30 Co1 S2 112.3(5) . . ?
C28 Co1 S2 155.9(4) . . ?
N1 Co1 C29 108.7(5) . . ?
C26 Co1 C29 67.7(6) . . ?
C27 Co1 C29 67.0(5) . . ?
C30 Co1 C29 40.7(6) . . ?
C28 Co1 C29 38.6(5) . . ?
S2 Co1 C29 151.8(4) . . ?
S1 N1 Co1 119.8(6) . . ?
S1 N1 Au1 113.9(5) . . ?
Co1 N1 Au1 126.3(5) . . ?
N2 S1 N1 109.2(5) . . ?
C6 C1 C2 116.0(11) . . ?
C6 C1 P1 122.7(10) . . ?
C2 C1 P1 121.3(10) . . ?
O2 Cl1 O4 107.1(8) . . ?
O2 Cl1 O1 105.6(9) . . ?
O4 Cl1 O1 112.8(9) . . ?
O2 Cl1 O3 108.2(7) . . ?
O4 Cl1 O3 112.7(7) . . ?
O1 Cl1 O3 110.1(6) . . ?
N2 S2 Co1 106.8(4) . . ?
S1 N2 S2 113.9(6) . . ?
C3 C2 C1 122.0(13) . . ?
C3 C2 H2A 119.0 . . ?
C1 C2 H2A 119.0 . . ?
O6 Cl2 O5 105.7(17) . . ?
O6 Cl2 O7 111.9(12) . . ?
O5 Cl2 O7 109.3(16) . . ?
O6 Cl2 O8 111.7(9) . . ?
O5 Cl2 O8 109.5(9) . . ?
O7 Cl2 O8 108.7(7) . . ?
N3 Au3 P3 174.8(3) . . ?
N3 Au3 Au1 96.2(3) . . ?
P3 Au3 Au1 88.88(9) . . ?
C20 P3 C14 106.1(6) . . ?
C20 P3 C13 103.3(6) . . ?
C14 P3 C13 107.3(6) . . ?
C20 P3 Au3 112.9(4) . . ?
C14 P3 Au3 111.0(4) . . ?
C13 P3 Au3 115.5(4) . . ?
N3 Co3 C31 163.1(6) . . ?
N3 Co3 C32 151.2(5) . . ?
C31 Co3 C32 39.2(5) . . ?
N3 Co3 C35 123.4(5) . . ?
C31 Co3 C35 40.2(5) . . ?
C32 Co3 C35 67.6(6) . . ?
N3 Co3 C33 115.3(5) . . ?
C31 Co3 C33 66.1(5) . . ?
C32 Co3 C33 40.0(5) . . ?
C35 Co3 C33 67.5(5) . . ?
N3 Co3 S4 89.3(3) . . ?
C31 Co3 S4 99.1(4) . . ?
C32 Co3 S4 105.8(4) . . ?
C35 Co3 S4 124.8(4) . . ?
C33 Co3 S4 141.2(4) . . ?
N3 Co3 C34 102.8(5) . . ?
C31 Co3 C34 67.0(5) . . ?
C32 Co3 C34 67.4(5) . . ?
C35 Co3 C34 40.7(5) . . ?
C33 Co3 C34 39.8(5) . . ?
S4 Co3 C34 165.0(4) . . ?
S3 N3 Co3 121.5(6) . . ?
S3 N3 Au3 112.6(5) . . ?
Co3 N3 Au3 125.9(5) . . ?
N4 S3 N3 107.9(5) . . ?
C2 C3 C4 121.9(14) . . ?
C2 C3 H3A 119.1 . . ?
C4 C3 H3A 119.1 . . ?
N4 S4 Co3 106.1(4) . . ?
S3 N4 S4 115.2(7) . . ?
C5 C4 C3 117.8(13) . . ?
C5 C4 H4A 121.1 . . ?
C3 C4 H4A 121.1 . . ?
C4 C5 C6 121.7(14) . . ?
C4 C5 H5A 119.1 . . ?
C6 C5 H5A 119.1 . . ?
C5 C6 C1 120.4(14) . . ?
C5 C6 H6A 119.8 . . ?
C1 C6 H6A 119.8 . . ?
C8 C7 C12 117.8(12) . . ?
C8 C7 P1 119.2(10) . . ?
C12 C7 P1 122.7(10) . . ?
C7 C8 C9 124.0(14) . . ?
C7 C8 H8A 118.0 . . ?
C9 C8 H8A 118.0 . . ?
C8 C9 C10 117.6(14) . . ?
C8 C9 H9A 121.2 . . ?
C10 C9 H9A 121.2 . . ?
C11 C10 C9 120.7(13) . . ?
C11 C10 H10A 119.7 . . ?
C9 C10 H10A 119.7 . . ?
C10 C11 C12 120.1(13) . . ?
C10 C11 H11A 119.9 . . ?
C12 C11 H11A 119.9 . . ?
C7 C12 C11 119.7(13) . . ?
C7 C12 H12A 120.1 . . ?
C11 C12 H12A 120.1 . . ?
P1 C13 P3 114.7(6) . . ?
P1 C13 H13A 108.6 . . ?
P3 C13 H13A 108.6 . . ?
P1 C13 H13B 108.6 . . ?
P3 C13 H13B 108.6 . . ?
H13A C13 H13B 107.6 . . ?
C15 C14 C19 117.5(12) . . ?
C15 C14 P3 124.7(10) . . ?
C19 C14 P3 117.8(10) . . ?
C14 C15 C16 119.5(13) . . ?
C14 C15 H15A 120.2 . . ?
C16 C15 H15A 120.2 . . ?
C17 C16 C15 122.0(14) . . ?
C17 C16 H16A 119.0 . . ?
C15 C16 H16A 119.0 . . ?
C16 C17 C18 120.1(13) . . ?
C16 C17 H17A 120.0 . . ?
C18 C17 H17A 120.0 . . ?
C17 C18 C19 118.3(13) . . ?
C17 C18 H18A 120.8 . . ?
C19 C18 H18A 120.8 . . ?
C14 C19 C18 122.6(14) . . ?
C14 C19 H19A 118.7 . . ?
C18 C19 H19A 118.7 . . ?
C25 C20 C21 120.4(11) . . ?
C25 C20 P3 120.0(9) . . ?
C21 C20 P3 119.6(10) . . ?
C20 C21 C22 120.2(12) . . ?
C20 C21 H21A 119.9 . . ?
C22 C21 H21A 119.9 . . ?
C23 C22 C21 119.4(12) . . ?
C23 C22 H22A 120.3 . . ?
C21 C22 H22A 120.3 . . ?
C24 C23 C22 120.0(12) . . ?
C24 C23 H23A 120.0 . . ?
C22 C23 H23A 120.0 . . ?
C23 C24 C25 120.5(14) . . ?
C23 C24 H24A 119.8 . . ?
C25 C24 H24A 119.8 . . ?
C20 C25 C24 119.5(13) . . ?
C20 C25 H25A 120.3 . . ?
C24 C25 H25A 120.3 . . ?
C27 C26 C30 108.8(13) . . ?
C27 C26 Co1 70.6(8) . . ?
C30 C26 Co1 70.5(8) . . ?
C27 C26 H26A 125.6 . . ?
C30 C26 H26A 125.6 . . ?
Co1 C26 H26A 125.6 . . ?
C26 C27 C28 107.6(13) . . ?
C26 C27 Co1 69.4(8) . . ?
C28 C27 Co1 71.2(8) . . ?
C26 C27 H27A 126.2 . . ?
C28 C27 H27A 126.2 . . ?
Co1 C27 H27A 126.2 . . ?
C29 C28 C27 109.6(13) . . ?
C29 C28 Co1 72.2(8) . . ?
C27 C28 Co1 68.4(7) . . ?
C29 C28 H28A 125.2 . . ?
C27 C28 H28A 125.2 . . ?
Co1 C28 H28A 125.2 . . ?
C28 C29 C30 106.9(13) . . ?
C28 C29 Co1 69.1(8) . . ?
C30 C29 Co1 67.1(7) . . ?
C28 C29 H29A 126.5 . . ?
C30 C29 H29A 126.5 . . ?
Co1 C29 H29A 126.5 . . ?
C26 C30 C29 107.1(13) . . ?
C26 C30 Co1 68.6(8) . . ?
C29 C30 Co1 72.2(8) . . ?
C26 C30 H30A 126.4 . . ?
C29 C30 H30A 126.4 . . ?
Co1 C30 H30A 126.4 . . ?
C32 C31 C35 110.6(12) . . ?
C32 C31 Co3 70.4(8) . . ?
C35 C31 Co3 70.8(7) . . ?
C32 C31 H31A 124.7 . . ?
C35 C31 H31A 124.7 . . ?
Co3 C31 H31A 124.7 . . ?
C31 C32 C33 108.0(13) . . ?
C31 C32 Co3 70.4(8) . . ?
C33 C32 Co3 71.6(7) . . ?
C31 C32 H32A 126.0 . . ?
C33 C32 H32A 126.0 . . ?
Co3 C32 H32A 126.0 . . ?
C32 C33 C34 108.8(12) . . ?
C32 C33 Co3 68.4(7) . . ?
C34 C33 Co3 71.5(7) . . ?
C32 C33 H33A 125.6 . . ?
C34 C33 H33A 125.6 . . ?
Co3 C33 H33A 125.6 . . ?
C33 C34 C35 106.0(12) . . ?
C33 C34 Co3 68.7(7) . . ?
C35 C34 Co3 67.6(7) . . ?
C33 C34 H34A 127.0 . . ?
C35 C34 H34A 127.0 . . ?
Co3 C34 H34A 127.0 . . ?
C31 C35 C34 106.6(12) . . ?
C31 C35 Co3 69.1(8) . . ?
C34 C35 Co3 71.7(7) . . ?
C31 C35 H35A 126.7 . . ?
C34 C35 H35A 126.7 . . ?
Co3 C35 H35A 126.7 . . ?

loop_
_geom_bond_atom_site_label_1
_geom_bond_atom_site_label_2
_geom_bond_distance
_geom_bond_site_symmetry_2
_geom_bond_publ_flag
Au1 N1 2.072(9) . ?
Au1 P1 2.249(3) . ?
Au1 Au3 3.2072(8) . ?
P1 C7 1.798(12) . ?
P1 C1 1.798(12) . ?
P1 C13 1.822(12) . ?
Co1 N1 1.822(9) . ?
Co1 C26 2.029(15) . ?
Co1 C27 2.045(12) . ?
Co1 C30 2.053(13) . ?
Co1 C28 2.083(13) . ?
Co1 S2 2.084(4) . ?
Co1 C29 2.123(13) . ?
N1 S1 1.584(10) . ?
S1 N2 1.583(11) . ?
C1 C6 1.395(17) . ?
C1 C2 1.405(17) . ?
Cl1 O2 1.391(11) . ?
Cl1 O4 1.413(11) . ?
Cl1 O1 1.423(11) . ?
Cl1 O3 1.427(9) . ?
S2 N2 1.654(12) . ?
C2 C3 1.323(17) . ?
C2 H2A 0.9500 . ?
Cl2 O6 1.356(15) . ?
Cl2 O5 1.357(16) . ?
Cl2 O7 1.373(13) . ?
Cl2 O8 1.452(9) . ?
Au3 N3 2.096(9) . ?
Au3 P3 2.251(3) . ?
P3 C20 1.799(12) . ?
P3 C14 1.804(12) . ?
P3 C13 1.837(12) . ?
Co3 N3 1.812(10) . ?
Co3 C31 2.034(13) . ?
Co3 C32 2.035(13) . ?
Co3 C35 2.056(12) . ?
Co3 C33 2.075(13) . ?
Co3 S4 2.087(4) . ?
Co3 C34 2.112(12) . ?
N3 S3 1.569(10) . ?
S3 N4 1.562(11) . ?
C3 C4 1.376(19) . ?
C3 H3A 0.9500 . ?
S4 N4 1.648(10) . ?
C4 C5 1.36(2) . ?
C4 H4A 0.9500 . ?
C5 C6 1.377(18) . ?
C5 H5A 0.9500 . ?
C6 H6A 0.9500 . ?
C7 C8 1.371(18) . ?
C7 C12 1.399(18) . ?
C8 C9 1.374(18) . ?
C8 H8A 0.9500 . ?
C9 C10 1.41(2) . ?
C9 H9A 0.9500 . ?
C10 C11 1.364(19) . ?
C10 H10A 0.9500 . ?
C11 C12 1.418(17) . ?
C11 H11A 0.9500 . ?
C12 H12A 0.9500 . ?
C13 H13A 0.9900 . ?
C13 H13B 0.9900 . ?
C14 C15 1.380(17) . ?
C14 C19 1.387(19) . ?
C15 C16 1.392(18) . ?
C15 H15A 0.9500 . ?
C16 C17 1.349(18) . ?
C16 H16A 0.9500 . ?
C17 C18 1.370(19) . ?
C17 H17A 0.9500 . ?
C18 C19 1.39(2) . ?
C18 H18A 0.9500 . ?
C19 H19A 0.9500 . ?
C20 C25 1.382(17) . ?
C20 C21 1.386(17) . ?
C21 C22 1.393(17) . ?
C21 H21A 0.9500 . ?
C22 C23 1.394(19) . ?
C22 H22A 0.9500 . ?
C23 C24 1.382(19) . ?
C23 H23A 0.9500 . ?
C24 C25 1.394(17) . ?
C24 H24A 0.9500 . ?
C25 H25A 0.9500 . ?
C26 C27 1.39(2) . ?
C26 C30 1.43(2) . ?
C26 H26A 1.0000 . ?
C27 C28 1.426(18) . ?
C27 H27A 1.0000 . ?
C28 C29 1.391(19) . ?
C28 H28A 1.0000 . ?
C29 C30 1.45(2) . ?
C29 H29A 1.0000 . ?
C30 H30A 1.0000 . ?
C31 C32 1.365(18) . ?
C31 C35 1.405(19) . ?
C31 H31A 1.0000 . ?
C32 C33 1.406(18) . ?
C32 H32A 1.0000 . ?
C33 C34 1.424(18) . ?
C33 H33A 1.0000 . ?
C34 C35 1.449(18) . ?
C34 H34A 1.0000 . ?
C35 H35A 1.0000 . ?

loop_
_geom_torsion_atom_site_label_1
_geom_torsion_atom_site_label_2
_geom_torsion_atom_site_label_3
_geom_torsion_atom_site_label_4
_geom_torsion
_geom_torsion_site_symmetry_1
_geom_torsion_site_symmetry_2
_geom_torsion_site_symmetry_3
_geom_torsion_site_symmetry_4
_geom_torsion_publ_flag
N1 Au1 P1 C7 -88(7) . . . . ?
Au3 Au1 P1 C7 154.0(5) . . . . ?
N1 Au1 P1 C1 28(7) . . . . ?
Au3 Au1 P1 C1 -89.9(4) . . . . ?
N1 Au1 P1 C13 152(7) . . . . ?
Au3 Au1 P1 C13 34.0(4) . . . . ?
C26 Co1 N1 S1 -134(4) . . . . ?
C27 Co1 N1 S1 -123.0(7) . . . . ?
C30 Co1 N1 S1 130.0(8) . . . . ?
C28 Co1 N1 S1 -158.3(7) . . . . ?
S2 Co1 N1 S1 2.7(6) . . . . ?
C29 Co1 N1 S1 161.5(7) . . . . ?
C26 Co1 N1 Au1 45(4) . . . . ?
C27 Co1 N1 Au1 55.4(9) . . . . ?
C30 Co1 N1 Au1 -51.5(11) . . . . ?
C28 Co1 N1 Au1 20.2(8) . . . . ?
S2 Co1 N1 Au1 -178.8(6) . . . . ?
C29 Co1 N1 Au1 -20.1(8) . . . . ?
P1 Au1 N1 S1 160(6) . . . . ?
Au3 Au1 N1 S1 -82.5(5) . . . . ?
P1 Au1 N1 Co1 -19(7) . . . . ?
Au3 Au1 N1 Co1 98.9(6) . . . . ?
Co1 N1 S1 N2 -2.9(8) . . . . ?
Au1 N1 S1 N2 178.5(5) . . . . ?
C7 P1 C1 C6 -64.9(12) . . . . ?
C13 P1 C1 C6 46.1(12) . . . . ?
Au1 P1 C1 C6 171.9(10) . . . . ?
C7 P1 C1 C2 116.6(11) . . . . ?
C13 P1 C1 C2 -132.4(11) . . . . ?
Au1 P1 C1 C2 -6.7(12) . . . . ?
N1 Co1 S2 N2 -1.7(5) . . . . ?
C26 Co1 S2 N2 172.2(7) . . . . ?
C27 Co1 S2 N2 135.7(6) . . . . ?
C30 Co1 S2 N2 -148.9(6) . . . . ?
C28 Co1 S2 N2 127.8(11) . . . . ?
C29 Co1 S2 N2 -135.2(10) . . . . ?
N1 S1 N2 S2 1.2(9) . . . . ?
Co1 S2 N2 S1 0.5(8) . . . . ?
C6 C1 C2 C3 5(2) . . . . ?
P1 C1 C2 C3 -176.0(11) . . . . ?
N1 Au1 Au3 N3 -7.5(4) . . . . ?
P1 Au1 Au3 N3 170.2(3) . . . . ?
N1 Au1 Au3 P3 171.5(3) . . . . ?
P1 Au1 Au3 P3 -10.69(12) . . . . ?
N3 Au3 P3 C20 -85(3) . . . . ?
Au1 Au3 P3 C20 105.1(4) . . . . ?
N3 Au3 P3 C14 34(3) . . . . ?
Au1 Au3 P3 C14 -135.9(5) . . . . ?
N3 Au3 P3 C13 156(3) . . . . ?
Au1 Au3 P3 C13 -13.5(4) . . . . ?
C31 Co3 N3 S3 -117.2(16) . . . . ?
C32 Co3 N3 S3 125.8(10) . . . . ?
C35 Co3 N3 S3 -129.5(7) . . . . ?
C33 Co3 N3 S3 151.8(7) . . . . ?
S4 Co3 N3 S3 2.9(7) . . . . ?
C34 Co3 N3 S3 -168.1(7) . . . . ?
C31 Co3 N3 Au3 66.6(18) . . . . ?
C32 Co3 N3 Au3 -50.4(14) . . . . ?
C35 Co3 N3 Au3 54.3(8) . . . . ?
C33 Co3 N3 Au3 -24.4(9) . . . . ?
S4 Co3 N3 Au3 -173.3(6) . . . . ?
C34 Co3 N3 Au3 15.7(8) . . . . ?
P3 Au3 N3 S3 113(3) . . . . ?
Au1 Au3 N3 S3 -77.5(6) . . . . ?
P3 Au3 N3 Co3 -71(3) . . . . ?
Au1 Au3 N3 Co3 99.0(6) . . . . ?
Co3 N3 S3 N4 -3.3(9) . . . . ?
Au3 N3 S3 N4 173.4(5) . . . . ?
C1 C2 C3 C4 -3(2) . . . . ?
N3 Co3 S4 N4 -1.6(5) . . . . ?
C31 Co3 S4 N4 163.6(6) . . . . ?
C32 Co3 S4 N4 -156.8(6) . . . . ?
C35 Co3 S4 N4 129.8(6) . . . . ?
C33 Co3 S4 N4 -133.4(7) . . . . ?
C34 Co3 S4 N4 142.3(15) . . . . ?
N3 S3 N4 S4 1.6(9) . . . . ?
Co3 S4 N4 S3 0.2(7) . . . . ?
C2 C3 C4 C5 0(2) . . . . ?
C3 C4 C5 C6 2(2) . . . . ?
C4 C5 C6 C1 1(2) . . . . ?
C2 C1 C6 C5 -3.9(19) . . . . ?
P1 C1 C6 C5 177.5(10) . . . . ?
C1 P1 C7 C8 -75.0(11) . . . . ?
C13 P1 C7 C8 170.4(10) . . . . ?
Au1 P1 C7 C8 46.0(11) . . . . ?
C1 P1 C7 C12 99.1(11) . . . . ?
C13 P1 C7 C12 -15.5(12) . . . . ?
Au1 P1 C7 C12 -139.9(9) . . . . ?
C12 C7 C8 C9 2.1(19) . . . . ?
P1 C7 C8 C9 176.6(10) . . . . ?
C7 C8 C9 C10 -2(2) . . . . ?
C8 C9 C10 C11 1.9(19) . . . . ?
C9 C10 C11 C12 -1.3(19) . . . . ?
C8 C7 C12 C11 -1.5(18) . . . . ?
P1 C7 C12 C11 -175.7(9) . . . . ?
C10 C11 C12 C7 1.1(18) . . . . ?
C7 P1 C13 P3 179.9(6) . . . . ?
C1 P1 C13 P3 70.3(8) . . . . ?
Au1 P1 C13 P3 -54.6(7) . . . . ?
C20 P3 C13 P1 -81.3(7) . . . . ?
C14 P3 C13 P1 166.8(6) . . . . ?
Au3 P3 C13 P1 42.5(7) . . . . ?
C20 P3 C14 C15 -123.1(11) . . . . ?
C13 P3 C14 C15 -13.2(12) . . . . ?
Au3 P3 C14 C15 113.9(10) . . . . ?
C20 P3 C14 C19 59.0(12) . . . . ?
C13 P3 C14 C19 168.9(10) . . . . ?
Au3 P3 C14 C19 -64.0(11) . . . . ?
C19 C14 C15 C16 -0.4(19) . . . . ?
P3 C14 C15 C16 -178.3(10) . . . . ?
C14 C15 C16 C17 1(2) . . . . ?
C15 C16 C17 C18 -1(2) . . . . ?
C16 C17 C18 C19 1(2) . . . . ?
C15 C14 C19 C18 0(2) . . . . ?
P3 C14 C19 C18 178.1(12) . . . . ?
C17 C18 C19 C14 0(2) . . . . ?
C14 P3 C20 C25 42.2(12) . . . . ?
C13 P3 C20 C25 -70.5(12) . . . . ?
Au3 P3 C20 C25 164.0(9) . . . . ?
C14 P3 C20 C21 -141.6(10) . . . . ?
C13 P3 C20 C21 105.7(10) . . . . ?
Au3 P3 C20 C21 -19.7(11) . . . . ?
C25 C20 C21 C22 -0.5(19) . . . . ?
P3 C20 C21 C22 -176.7(9) . . . . ?
C20 C21 C22 C23 0.3(19) . . . . ?
C21 C22 C23 C24 0(2) . . . . ?
C22 C23 C24 C25 0(2) . . . . ?
C21 C20 C25 C24 0(2) . . . . ?
P3 C20 C25 C24 176.7(10) . . . . ?
C23 C24 C25 C20 0(2) . . . . ?
N1 Co1 C26 C27 12(4) . . . . ?
C30 Co1 C26 C27 119.1(12) . . . . ?
C28 Co1 C26 C27 38.4(8) . . . . ?
S2 Co1 C26 C27 -123.6(8) . . . . ?
C29 Co1 C26 C27 80.3(9) . . . . ?
N1 Co1 C26 C30 -107(4) . . . . ?
C27 Co1 C26 C30 -119.1(12) . . . . ?
C28 Co1 C26 C30 -80.7(9) . . . . ?
S2 Co1 C26 C30 117.3(8) . . . . ?
C29 Co1 C26 C30 -38.8(8) . . . . ?
C30 C26 C27 C28 -0.9(16) . . . . ?
Co1 C26 C27 C28 -61.3(9) . . . . ?
C30 C26 C27 Co1 60.4(10) . . . . ?
N1 Co1 C27 C26 -177.5(8) . . . . ?
C30 Co1 C27 C26 -38.1(9) . . . . ?
C28 Co1 C27 C26 -118.0(12) . . . . ?
S2 Co1 C27 C26 66.9(9) . . . . ?
C29 Co1 C27 C26 -82.2(10) . . . . ?
N1 Co1 C27 C28 -59.5(10) . . . . ?
C26 Co1 C27 C28 118.0(12) . . . . ?
C30 Co1 C27 C28 79.9(9) . . . . ?
S2 Co1 C27 C28 -175.1(7) . . . . ?
C29 Co1 C27 C28 35.8(8) . . . . ?
C26 C27 C28 C29 -0.6(15) . . . . ?
Co1 C27 C28 C29 -60.7(10) . . . . ?
C26 C27 C28 Co1 60.1(9) . . . . ?
N1 Co1 C28 C29 -101.6(9) . . . . ?
C26 Co1 C28 C29 82.4(10) . . . . ?
C27 Co1 C28 C29 120.4(13) . . . . ?
C30 Co1 C28 C29 37.9(9) . . . . ?
S2 Co1 C28 C29 131.3(10) . . . . ?
N1 Co1 C28 C27 138.0(8) . . . . ?
C26 Co1 C28 C27 -38.0(9) . . . . ?
C30 Co1 C28 C27 -82.5(9) . . . . ?
S2 Co1 C28 C27 10.9(16) . . . . ?
C29 Co1 C28 C27 -120.4(13) . . . . ?
C27 C28 C29 C30 1.7(15) . . . . ?
Co1 C28 C29 C30 -56.6(9) . . . . ?
C27 C28 C29 Co1 58.3(9) . . . . ?
N1 Co1 C29 C28 90.5(9) . . . . ?
C26 Co1 C29 C28 -80.9(10) . . . . ?
C27 Co1 C29 C28 -37.4(9) . . . . ?
C30 Co1 C29 C28 -119.9(12) . . . . ?
S2 Co1 C29 C28 -139.5(8) . . . . ?
N1 Co1 C29 C30 -149.6(8) . . . . ?
C26 Co1 C29 C30 39.0(9) . . . . ?
C27 Co1 C29 C30 82.5(9) . . . . ?
C28 Co1 C29 C30 119.9(12) . . . . ?
S2 Co1 C29 C30 -19.7(14) . . . . ?
C27 C26 C30 C29 1.9(16) . . . . ?
Co1 C26 C30 C29 62.4(9) . . . . ?
C27 C26 C30 Co1 -60.5(10) . . . . ?
C28 C29 C30 C26 -2.2(15) . . . . ?
Co1 C29 C30 C26 -60.1(9) . . . . ?
C28 C29 C30 Co1 57.9(9) . . . . ?
N1 Co1 C30 C26 166.5(8) . . . . ?
C27 Co1 C30 C26 37.2(8) . . . . ?
C28 Co1 C30 C26 81.1(9) . . . . ?
S2 Co1 C30 C26 -72.7(9) . . . . ?
C29 Co1 C30 C26 117.1(12) . . . . ?
N1 Co1 C30 C29 49.4(12) . . . . ?
C26 Co1 C30 C29 -117.1(12) . . . . ?
C27 Co1 C30 C29 -79.9(8) . . . . ?
C28 Co1 C30 C29 -36.0(8) . . . . ?
S2 Co1 C30 C29 170.1(7) . . . . ?
N3 Co3 C31 C32 -137.3(15) . . . . ?
C35 Co3 C31 C32 -121.3(12) . . . . ?
C33 Co3 C31 C32 -38.5(8) . . . . ?
S4 Co3 C31 C32 103.9(8) . . . . ?
C34 Co3 C31 C32 -82.0(9) . . . . ?
N3 Co3 C31 C35 -16(2) . . . . ?
C32 Co3 C31 C35 121.3(12) . . . . ?
C33 Co3 C31 C35 82.8(8) . . . . ?
S4 Co3 C31 C35 -134.9(7) . . . . ?
C34 Co3 C31 C35 39.3(7) . . . . ?
C35 C31 C32 C33 2.5(16) . . . . ?
Co3 C31 C32 C33 62.0(9) . . . . ?
C35 C31 C32 Co3 -59.5(10) . . . . ?
N3 Co3 C32 C31 155.7(10) . . . . ?
C35 Co3 C32 C31 36.6(8) . . . . ?
C33 Co3 C32 C31 117.7(13) . . . . ?
S4 Co3 C32 C31 -85.0(9) . . . . ?
C34 Co3 C32 C31 80.8(9) . . . . ?
N3 Co3 C32 C33 38.0(15) . . . . ?
C31 Co3 C32 C33 -117.7(13) . . . . ?
C35 Co3 C32 C33 -81.1(9) . . . . ?
S4 Co3 C32 C33 157.2(7) . . . . ?
C34 Co3 C32 C33 -36.9(8) . . . . ?
C31 C32 C33 C34 -0.9(15) . . . . ?
Co3 C32 C33 C34 60.3(9) . . . . ?
C31 C32 C33 Co3 -61.2(9) . . . . ?
N3 Co3 C33 C32 -160.9(8) . . . . ?
C31 Co3 C33 C32 37.7(8) . . . . ?
C35 Co3 C33 C32 81.6(9) . . . . ?
S4 Co3 C33 C32 -36.4(11) . . . . ?
C34 Co3 C33 C32 119.8(12) . . . . ?
N3 Co3 C33 C34 79.3(9) . . . . ?
C31 Co3 C33 C34 -82.1(9) . . . . ?
C32 Co3 C33 C34 -119.8(12) . . . . ?
C35 Co3 C33 C34 -38.3(8) . . . . ?
S4 Co3 C33 C34 -156.3(6) . . . . ?
C32 C33 C34 C35 -0.9(14) . . . . ?
Co3 C33 C34 C35 57.6(8) . . . . ?
C32 C33 C34 Co3 -58.5(9) . . . . ?
N3 Co3 C34 C33 -114.4(8) . . . . ?
C31 Co3 C34 C33 79.8(8) . . . . ?
C32 Co3 C34 C33 37.1(8) . . . . ?
C35 Co3 C34 C33 118.6(11) . . . . ?
S4 Co3 C34 C33 102.7(15) . . . . ?
N3 Co3 C34 C35 127.0(8) . . . . ?
C31 Co3 C34 C35 -38.8(8) . . . . ?
C32 Co3 C34 C35 -81.5(8) . . . . ?
C33 Co3 C34 C35 -118.6(11) . . . . ?
S4 Co3 C34 C35 -15.9(19) . . . . ?
C32 C31 C35 C34 -3.0(15) . . . . ?
Co3 C31 C35 C34 -62.4(8) . . . . ?
C32 C31 C35 Co3 59.3(10) . . . . ?
C33 C34 C35 C31 2.3(14) . . . . ?
Co3 C34 C35 C31 60.6(9) . . . . ?
C33 C34 C35 Co3 -58.3(9) . . . . ?
N3 Co3 C35 C31 174.5(7) . . . . ?
C32 Co3 C35 C31 -35.7(8) . . . . ?
C33 Co3 C35 C31 -79.2(8) . . . . ?
S4 Co3 C35 C31 58.4(8) . . . . ?
C34 Co3 C35 C31 -116.6(11) . . . . ?
N3 Co3 C35 C34 -68.9(9) . . . . ?
C31 Co3 C35 C34 116.6(11) . . . . ?
C32 Co3 C35 C34 80.9(8) . . . . ?
C33 Co3 C35 C34 37.4(7) . . . . ?
S4 Co3 C35 C34 175.0(6) . . . . ?
